data_2226944
loop_
_publ_author_name
'Yao, Jin-hua'
'Wang, Lan-fang'
'Guo, Bing'
'An, Kang'
'Guan, Jian-ning'

_publ_section_title
;
 Ethyl 5-methylimidazo[1,2-<i>a</i>]pyridine-2-carboxylate
;
_journal_coeditor_code IM2214
_journal_issue 8
_journal_name_full 'Acta Crystallographica Section E'
_journal_page_first o1999
_journal_paper_doi 10.1107/S1600536810026577
_journal_volume 66
_journal_year 2010
_chemical_formula_iupac 'C11 H12 N2 O2'
_chemical_formula_moiety 'C11 H12 N2 O2'
_chemical_formula_sum 'C11 H12 N2 O2'
_chemical_formula_weight 204.23
_chemical_melting_point_gt 425
_chemical_melting_point_lt 426
_chemical_name_systematic
;
Ethyl 5-methylimidazo[1,2-<i>a</i>]pyridine-2-carboxylate
;
_space_group_IT_number 15
_symmetry_cell_setting monoclinic
_symmetry_space_group_name_Hall '-C 2yc'
_symmetry_space_group_name_H-M 'C 1 2/c 1'
_atom_sites_solution_hydrogens geom
_atom_sites_solution_primary direct
_atom_sites_solution_secondary difmap
_cell_angle_alpha 90.00
_cell_angle_beta 124.77(3)
_cell_angle_gamma 90.00
_cell_formula_units_Z 8
_cell_length_a 17.164(3)
_cell_length_b 10.521(2)
_cell_length_c 13.759(3)
_cell_measurement_reflns_used 25
_cell_measurement_temperature 293(2)
_cell_measurement_theta_max 13
_cell_measurement_theta_min 9
_cell_volume 2041.0(10)
_computing_cell_refinement 'CAD-4 EXPRESS (Enraf-Nonius, 1994)'
_computing_data_collection 'CAD-4 EXPRESS (Enraf-Nonius, 1994)'
_computing_data_reduction 'XCAD4 (Harms & Wocadlo, 1995)'
_computing_molecular_graphics 'SHELXTL (Sheldrick, 2008)'
_computing_publication_material 'SHELXL97 (Sheldrick, 2008)'
_computing_structure_refinement 'SHELXL97 (Sheldrick, 2008)'
_computing_structure_solution 'SHELXS97 (Sheldrick, 2008)'
_diffrn_ambient_temperature 293(2)
_diffrn_measured_fraction_theta_full 0.998
_diffrn_measured_fraction_theta_max 0.998
_diffrn_measurement_device_type 'Enraf--Nonius CAD-4'
_diffrn_measurement_method \w/2\q
_diffrn_radiation_monochromator graphite
_diffrn_radiation_source 'fine-focus sealed tube'
_diffrn_radiation_type MoK\a
_diffrn_radiation_wavelength 0.71073
_diffrn_reflns_av_R_equivalents 0.0281
_diffrn_reflns_av_sigmaI/netI 0.0294
_diffrn_reflns_limit_h_max 0
_diffrn_reflns_limit_h_min -20
_diffrn_reflns_limit_k_max 0
_diffrn_reflns_limit_k_min -12
_diffrn_reflns_limit_l_max 16
_diffrn_reflns_limit_l_min -13
_diffrn_reflns_number 1923
_diffrn_reflns_theta_full 25.28
_diffrn_reflns_theta_max 25.28
_diffrn_reflns_theta_min 2.42
_diffrn_standards_decay_% 1
_diffrn_standards_interval_count 200
_diffrn_standards_interval_time 120
_diffrn_standards_number 3
_exptl_absorpt_coefficient_mu 0.093
_exptl_absorpt_correction_T_max 0.9907
_exptl_absorpt_correction_T_min 0.9725
_exptl_absorpt_correction_type psi-scan
_exptl_absorpt_process_details '(North <i>et al.</i>,  1968)'
_exptl_crystal_colour colorless
_exptl_crystal_density_diffrn 1.329
_exptl_crystal_density_method 'not measured'
_exptl_crystal_description block
_exptl_crystal_F_000 864
_exptl_crystal_size_max 0.30
_exptl_crystal_size_mid 0.20
_exptl_crystal_size_min 0.10
_refine_diff_density_max 0.235
_refine_diff_density_min -0.199
_refine_ls_extinction_coef 0.0117(17)
_refine_ls_extinction_expression Fc^*^=kFc[1+0.001xFc^2^\l^3^/sin(2\q)]^-1/4^
_refine_ls_extinction_method 'SHELXL97 (Sheldrick, 2008)'
_refine_ls_goodness_of_fit_ref 1.000
_refine_ls_hydrogen_treatment constr
_refine_ls_matrix_type full
_refine_ls_number_parameters 137
_refine_ls_number_reflns 1859
_refine_ls_number_restraints 0
_refine_ls_restrained_S_all 1.000
_refine_ls_R_factor_all 0.0733
_refine_ls_R_factor_gt 0.0505
_refine_ls_shift/su_max 0.000
_refine_ls_shift/su_mean 0.000
_refine_ls_structure_factor_coef Fsqd
_refine_ls_weighting_details 'calc w=1/[\s^2^(Fo^2^)+(0.1000P)^2^+0.0000P] where P=(Fo^2^+2Fc^2^)/3'
_refine_ls_weighting_scheme calc
_refine_ls_wR_factor_gt 0.1318
_refine_ls_wR_factor_ref 0.1515
_reflns_number_gt 1360
_reflns_number_total 1859
_reflns_threshold_expression I>2sigma(I)
_cod_data_source_file im2214.cif
_cod_data_source_block I
_cod_original_sg_symbol_H-M 'C 2/c'
_cod_database_code 2226944
_cod_database_fobs_code 2226944

loop_
_symmetry_equiv_pos_site_id
_symmetry_equiv_pos_as_xyz
1 x,y,z
2 -x,y,1/2-z
3 -x,-y,-z
4 x,-y,1/2+z
5 1/2+x,1/2+y,z
6 1/2-x,1/2+y,1/2-z
7 1/2-x,1/2-y,-z
8 1/2+x,1/2-y,1/2+z

loop_
_atom_site_type_symbol
_atom_site_label
_atom_site_fract_x
_atom_site_fract_y
_atom_site_fract_z
_atom_site_U_iso_or_equiv
_atom_site_adp_type
_atom_site_calc_flag
_atom_site_refinement_flags
_atom_site_occupancy
_atom_site_disorder_assembly
_atom_site_disorder_group
N N1 0.12866(11) 0.40243(18) 0.19751(15) 0.0466(5) Uani d . 1 . .
O O1 0.07064(11) 0.13738(15) 0.15389(15) 0.0602(5) Uani d . 1 . .
C C1 0.06679(17) 0.7803(2) 0.15626(19) 0.0523(6) Uani d . 1 . .
H H1B 0.0502 0.8658 0.1452 0.063 Uiso calc R 1 . .
N N2 0.02673(11) 0.56505(15) 0.13920(13) 0.0376(4) Uani d . 1 . .
O O2 -0.07427(10) 0.20448(14) 0.09371(13) 0.0512(5) Uani d . 1 . .
C C2 0.16246(17) 0.7466(3) 0.2109(2) 0.0582(6) Uani d . 1 . .
H H2A 0.2075 0.8102 0.2346 0.070 Uiso calc R 1 . .
C C3 0.19016(14) 0.6232(2) 0.22978(18) 0.0527(6) Uani d . 1 . .
H H3A 0.2537 0.6020 0.2665 0.063 Uiso calc R 1 . .
C C4 0.12108(13) 0.5273(2) 0.19286(17) 0.0422(5) Uani d . 1 . .
C C5 0.03813(14) 0.3590(2) 0.14702(17) 0.0408(5) Uani d . 1 . .
C C6 -0.02457(13) 0.45553(19) 0.11134(16) 0.0387(5) Uani d . 1 . .
H H6A -0.0896 0.4487 0.0751 0.046 Uiso calc R 1 . .
C C7 -0.00174(15) 0.6916(2) 0.11927(17) 0.0432(5) Uani d . 1 . .
C C8 -0.10473(15) 0.7154(2) 0.05724(19) 0.0509(6) Uani d . 1 . .
H H8A -0.1164 0.8053 0.0480 0.076 Uiso calc R 1 . .
H H8B -0.1260 0.6807 0.1028 0.076 Uiso calc R 1 . .
H H8C -0.1385 0.6757 -0.0192 0.076 Uiso calc R 1 . .
C C9 0.01645(14) 0.2218(2) 0.13352(17) 0.0432(5) Uani d . 1 . .
C C10 -0.10735(16) 0.0748(2) 0.0699(2) 0.0560(6) Uani d . 1 . .
H H10A -0.0701 0.0241 0.1412 0.067 Uiso calc R 1 . .
H H10B -0.1011 0.0386 0.0098 0.067 Uiso calc R 1 . .
C C11 -0.20816(17) 0.0755(3) 0.0283(2) 0.0727(8) Uani d . 1 . .
H H11A -0.2321 -0.0099 0.0114 0.109 Uiso calc R 1 . .
H H11B -0.2443 0.1261 -0.0421 0.109 Uiso calc R 1 . .
H H11C -0.2134 0.1109 0.0887 0.109 Uiso calc R 1 . .

loop_
_atom_site_aniso_label
_atom_site_aniso_U_11
_atom_site_aniso_U_22
_atom_site_aniso_U_33
_atom_site_aniso_U_12
_atom_site_aniso_U_13
_atom_site_aniso_U_23
N1 0.0347(9) 0.0568(12) 0.0450(10) 0.0026(8) 0.0208(8) 0.0007(8)
O1 0.0514(10) 0.0524(10) 0.0734(11) 0.0127(8) 0.0335(9) 0.0054(8)
C1 0.0589(14) 0.0472(13) 0.0525(13) -0.0098(11) 0.0328(11) -0.0024(10)
N2 0.0335(9) 0.0460(10) 0.0347(9) -0.0019(7) 0.0202(7) -0.0025(7)
O2 0.0443(9) 0.0417(9) 0.0654(10) -0.0026(6) 0.0301(8) -0.0048(7)
C2 0.0540(14) 0.0666(16) 0.0554(13) -0.0196(12) 0.0320(11) -0.0058(12)
C3 0.0362(11) 0.0717(17) 0.0488(13) -0.0106(10) 0.0234(10) -0.0027(11)
C4 0.0330(10) 0.0564(14) 0.0360(10) -0.0003(9) 0.0188(8) -0.0004(9)
C5 0.0365(10) 0.0492(12) 0.0365(10) 0.0012(9) 0.0207(9) 0.0003(9)
C6 0.0327(10) 0.0457(12) 0.0372(10) -0.0037(9) 0.0196(8) -0.0020(9)
C7 0.0474(12) 0.0466(13) 0.0387(11) -0.0031(10) 0.0264(9) -0.0024(9)
C8 0.0498(13) 0.0447(13) 0.0588(13) 0.0022(10) 0.0313(11) -0.0019(10)
C9 0.0397(11) 0.0491(13) 0.0401(11) 0.0056(9) 0.0223(9) 0.0022(9)
C10 0.0557(14) 0.0427(13) 0.0662(15) -0.0034(10) 0.0327(12) -0.0038(11)
C11 0.0557(15) 0.0608(17) 0.092(2) -0.0087(12) 0.0369(15) -0.0109(14)

loop_
_atom_type_symbol
_atom_type_description
_atom_type_scat_dispersion_real
_atom_type_scat_dispersion_imag
_atom_type_scat_source
C C 0.0033 0.0016 'International Tables Vol C Tables 4.2.6.8 and 6.1.1.4'
H H 0.0000 0.0000 'International Tables Vol C Tables 4.2.6.8 and 6.1.1.4'
N N 0.0061 0.0033 'International Tables Vol C Tables 4.2.6.8 and 6.1.1.4'
O O 0.0106 0.0060 'International Tables Vol C Tables 4.2.6.8 and 6.1.1.4'

loop_
_geom_angle_atom_site_label_1
_geom_angle_atom_site_label_2
_geom_angle_atom_site_label_3
_geom_angle_site_symmetry_1
_geom_angle_site_symmetry_3
_geom_angle
_geom_angle_publ_flag
C4 N1 C5 . . 104.84(16) ?
C7 C1 C2 . . 121.8(2) ?
C7 C1 H1B . . 119.1 ?
C2 C1 H1B . . 119.1 ?
C6 N2 C7 . . 130.90(17) ?
C6 N2 C4 . . 105.97(16) ?
C7 N2 C4 . . 123.11(16) ?
C9 O2 C10 . . 116.01(17) ?
C3 C2 C1 . . 121.2(2) ?
C3 C2 H2A . . 119.4 ?
C1 C2 H2A . . 119.4 ?
C2 C3 C4 . . 119.0(2) ?
C2 C3 H3A . . 120.5 ?
C4 C3 H3A . . 120.5 ?
N1 C4 N2 . . 111.15(17) ?
N1 C4 C3 . . 130.93(19) ?
N2 C4 C3 . . 117.91(19) ?
C6 C5 N1 . . 111.79(19) ?
C6 C5 C9 . . 126.71(19) ?
N1 C5 C9 . . 121.48(18) ?
C5 C6 N2 . . 106.24(17) ?
C5 C6 H6A . . 126.9 ?
N2 C6 H6A . . 126.9 ?
C1 C7 N2 . . 117.0(2) ?
C1 C7 C8 . . 126.6(2) ?
N2 C7 C8 . . 116.43(18) ?
C7 C8 H8A . . 109.5 ?
C7 C8 H8B . . 109.5 ?
H8A C8 H8B . . 109.5 ?
C7 C8 H8C . . 109.5 ?
H8A C8 H8C . . 109.5 ?
H8B C8 H8C . . 109.5 ?
O1 C9 O2 . . 124.2(2) ?
O1 C9 C5 . . 126.1(2) ?
O2 C9 C5 . . 109.67(17) ?
O2 C10 C11 . . 107.8(2) ?
O2 C10 H10A . . 110.2 ?
C11 C10 H10A . . 110.2 ?
O2 C10 H10B . . 110.2 ?
C11 C10 H10B . . 110.2 ?
H10A C10 H10B . . 108.5 ?
C10 C11 H11A . . 109.5 ?
C10 C11 H11B . . 109.5 ?
H11A C11 H11B . . 109.5 ?
C10 C11 H11C . . 109.5 ?
H11A C11 H11C . . 109.5 ?
H11B C11 H11C . . 109.5 ?

loop_
_geom_bond_atom_site_label_1
_geom_bond_atom_site_label_2
_geom_bond_site_symmetry_2
_geom_bond_distance
_geom_bond_publ_flag
N1 C4 . 1.318(3) ?
N1 C5 . 1.369(2) ?
O1 C9 . 1.198(2) ?
C1 C7 . 1.353(3) ?
C1 C2 . 1.407(3) ?
C1 H1B . 0.9300 ?
N2 C6 . 1.366(2) ?
N2 C7 . 1.391(3) ?
N2 C4 . 1.401(2) ?
O2 C9 . 1.336(2) ?
O2 C10 . 1.442(3) ?
C2 C3 . 1.357(4) ?
C2 H2A . 0.9300 ?
C3 C4 . 1.412(3) ?
C3 H3A . 0.9300 ?
C5 C6 . 1.352(3) ?
C5 C9 . 1.475(3) ?
C6 H6A . 0.9300 ?
C7 C8 . 1.482(3) ?
C8 H8A . 0.9600 ?
C8 H8B . 0.9600 ?
C8 H8C . 0.9600 ?
C10 C11 . 1.480(3) ?
C10 H10A . 0.9700 ?
C10 H10B . 0.9700 ?
C11 H11A . 0.9600 ?
C11 H11B . 0.9600 ?
C11 H11C . 0.9600 ?

loop_
_geom_hbond_atom_site_label_D
_geom_hbond_atom_site_label_H
_geom_hbond_atom_site_label_A
_geom_hbond_site_symmetry_A
_geom_hbond_distance_DH
_geom_hbond_distance_HA
_geom_hbond_distance_DA
_geom_hbond_angle_DHA
_geom_hbond_publ_flag
C2 H2A N1 6_555 0.93 2.59 3.461(4) 155 yes
C3 H3A O1 6_555 0.93 2.58 3.456(4) 157 yes

loop_
_geom_torsion_atom_site_label_1
_geom_torsion_atom_site_label_2
_geom_torsion_atom_site_label_3
_geom_torsion_atom_site_label_4
_geom_torsion_site_symmetry_1
_geom_torsion_site_symmetry_2
_geom_torsion_site_symmetry_3
_geom_torsion_site_symmetry_4
_geom_torsion
_geom_torsion_publ_flag
C7 C1 C2 C3 . . . . -0.6(3) ?
C1 C2 C3 C4 . . . . 0.4(3) ?
C5 N1 C4 N2 . . . . -0.5(2) ?
C5 N1 C4 C3 . . . . -179.0(2) ?
C6 N2 C4 N1 . . . . 0.6(2) ?
C7 N2 C4 N1 . . . . -177.71(17) ?
C6 N2 C4 C3 . . . . 179.30(17) ?
C7 N2 C4 C3 . . . . 1.0(3) ?
C2 C3 C4 N1 . . . . 177.8(2) ?
C2 C3 C4 N2 . . . . -0.6(3) ?
C4 N1 C5 C6 . . . . 0.2(2) ?
C4 N1 C5 C9 . . . . 178.87(19) ?
N1 C5 C6 N2 . . . . 0.2(2) ?
C9 C5 C6 N2 . . . . -178.43(18) ?
C7 N2 C6 C5 . . . . 177.67(18) ?
C4 N2 C6 C5 . . . . -0.42(19) ?
C2 C1 C7 N2 . . . . 0.9(3) ?
C2 C1 C7 C8 . . . . -177.8(2) ?
C6 N2 C7 C1 . . . . -178.96(19) ?
C4 N2 C7 C1 . . . . -1.2(3) ?
C6 N2 C7 C8 . . . . -0.2(3) ?
C4 N2 C7 C8 . . . . 177.64(16) ?
C10 O2 C9 O1 . . . . -2.8(3) ?
C10 O2 C9 C5 . . . . 176.75(17) ?
C6 C5 C9 O1 . . . . 171.5(2) ?
N1 C5 C9 O1 . . . . -6.9(3) ?
C6 C5 C9 O2 . . . . -8.0(3) ?
N1 C5 C9 O2 . . . . 173.49(16) ?
C9 O2 C10 C11 . . . . 179.40(18) ?

loop_
_cod_related_entry_id
_cod_related_entry_database
_cod_related_entry_code
1 ChemSpider 717322
